data_2106602
loop_
_publ_author_name
'Takagi, S.'
'Mathew, M.'
'Brown, W.E.'

_publ_section_title
;
 The Structure of Diammonium Tricalcium Bis(Pyrophosphate) Hexahydrate
;
_journal_name_full 'Acta Crystallographica B (24,1968-38,1982)'
_journal_page_first 2526
_journal_page_last 2529
_journal_volume 36
_journal_year 1980
_chemical_formula_sum 'Ca3 H20 N2 O20 P4'
_chemical_name_systematic '(N H4)2 Ca3 (P2 O7)2 (H2 O)6'
_space_group_IT_number 14
_symmetry_space_group_name_Hall '-P 2yn'
_symmetry_space_group_name_H-M 'P 1 21/n 1'
_cell_angle_alpha 90
_cell_angle_beta 92.44
_cell_angle_gamma 90
_cell_formula_units_Z 2
_cell_length_a 7.674
_cell_length_b 11.455
_cell_length_c 11.014
_cell_volume 967.315
_citation_journal_id_ASTM ACBCAR
_cod_data_source_file Takagi_ACBCAR_1980_68.cif
_cod_data_source_block H20Ca3N2O20P4
_cod_original_cell_volume 967.3152
_cod_original_sg_symbol_Hall '-P 2ybc (x-z,y,z)'
_cod_original_formula_sum 'H20 Ca3 N2 O20 P4'
_cod_database_code 2106602

loop_
_symmetry_equiv_pos_as_xyz
x,y,z
-x+1/2,y+1/2,-z+1/2
-x,-y,-z
x-1/2,-y-1/2,z-1/2

loop_
_atom_site_label
_atom_site_type_symbol
_atom_site_fract_x
_atom_site_fract_y
_atom_site_fract_z
_atom_site_occupancy
_atom_site_U_iso_or_equiv
N1 N-3 0.61 0.0862 0.3697 1 0.0
H7 H+1 0.511 0.1 0.33 1 0.0
H9 H+1 0.688 0.115 0.336 1 0.0
P2 P+5 0.7601 0.2794 0.6351 1 0.0
P1 P+5 0.3802 0.2537 0.6413 1 0.0
O5 O-2 0.7335 0.4059 0.5985 1 0.0
O3 O-2 0.2715 0.1444 0.6213 1 0.0
H8 H+1 0.597 0.009 0.382 1 0.0
H10 H+1 0.622 0.1 0.471 1 0.0
O2 O-2 0.3214 0.3443 0.5467 1 0.0
Ca1 Ca+2 0 0 0 1 0.0
O6 O-2 0.8043 0.2666 0.7701 1 0.0
O7 O-2 0.8811 0.2131 0.5568 1 0.0
O10 O-2 0.1448 0.0249 0.3853 1 0.0
H4 H+1 -0.074 0.449 0.391 1 0.0
Ca2 Ca+2 0.6069 0.2721 0.9293 1 0.0
H2 H+1 0.626 0.396 0.277 1 0.0
H6 H+1 0.122 -0.051 0.418 1 0.0
H1 H+1 0.475 0.349 0.308 1 0.0
O8 O-2 0.5541 0.3964 0.3205 1 0.0
H5 H+1 0.118 0.017 0.32 1 0.0
H3 H+1 0.102 0.487 0.389 1 0.0
O4 O-2 0.5748 0.2131 0.6076 1 0.0
O9 O-2 0.0143 0.4262 0.3771 1 0.0
O1 O-2 0.3928 0.3015 0.7686 1 0.0
